data_4022063
loop_
_publ_author_name
'Michael R. Tracey'
'Jossian Oppenheimer'
'Richard P. Hsung'

_publ_section_title
;
 Rhodium(I)-Catalyzed [2 + 2 + 2] Cycloadditions of Ynamides
 in the Synthesis of Amide-Substituted Chiral Biaryls
;
_journal_name_full 'Journal of Organic Chemistry'
_journal_page_first 8629
_journal_page_last 8632
_journal_paper_doi 10.1021/jo061683p
_journal_volume 71
_journal_year 2006
_chemical_absolute_configuration ad
_chemical_formula_moiety 'C31 H30 N2 O2, C H2 Cl2'
_chemical_formula_sum 'C32 H32 Cl2 N2 O2'
_chemical_formula_weight 547.50
_chemical_name_common 06095
_chemical_name_systematic
; 
 ? 
;
_space_group_IT_number 4
_symmetry_cell_setting monoclinic
_symmetry_space_group_name_Hall 'P 2yb'
_symmetry_space_group_name_H-M 'P 1 21 1'
_atom_sites_solution_hydrogens geom
_atom_sites_solution_primary direct
_atom_sites_solution_secondary difmap
_audit_creation_method SHELXL-97
_cell_angle_alpha 90.00
_cell_angle_beta 97.719(2)
_cell_angle_gamma 90.00
_cell_formula_units_Z 2
_cell_length_a 8.2606(8)
_cell_length_b 10.2738(10)
_cell_length_c 16.7210(16)
_cell_measurement_reflns_used 3640
_cell_measurement_temperature 173(2)
_cell_measurement_theta_max 24.47
_cell_measurement_theta_min 2.33
_cell_volume 1406.2(2)
_computing_cell_refinement 'SAINT, Bruker'
_computing_data_collection 'SMART, Bruker'
_computing_data_reduction 'SAINT, Bruker'
_computing_molecular_graphics 'SHELXTL, Bruker'
_computing_publication_material 'Bruker SHELXTL'
_computing_structure_refinement 'SHELXL-97 (Sheldrick, 1997)'
_computing_structure_solution 'SHELXS-97 (Sheldrick, 1990)'
_diffrn_ambient_temperature 173(2)
_diffrn_measured_fraction_theta_full 0.998
_diffrn_measured_fraction_theta_max 0.998
_diffrn_measurement_device_type 'Bruker SMART Platform CCD'
_diffrn_measurement_method 'area detector, omega scans per phi'
_diffrn_radiation_monochromator graphite
_diffrn_radiation_source 'normal-focus sealed tube'
_diffrn_radiation_type MoK\a
_diffrn_radiation_wavelength 0.71073
_diffrn_reflns_av_R_equivalents 0.0384
_diffrn_reflns_av_sigmaI/netI 0.0571
_diffrn_reflns_limit_h_max 9
_diffrn_reflns_limit_h_min -8
_diffrn_reflns_limit_k_max 12
_diffrn_reflns_limit_k_min -12
_diffrn_reflns_limit_l_max 19
_diffrn_reflns_limit_l_min -19
_diffrn_reflns_number 11496
_diffrn_reflns_theta_full 25.03
_diffrn_reflns_theta_max 25.03
_diffrn_reflns_theta_min 1.23
_exptl_absorpt_coefficient_mu 0.263
_exptl_absorpt_correction_T_max 0.9616
_exptl_absorpt_correction_T_min 0.9253
_exptl_absorpt_correction_type multi-scan
_exptl_absorpt_process_details 'SADABS, R. Blessing, 1995'
_exptl_crystal_colour colorless
_exptl_crystal_density_diffrn 1.293
_exptl_crystal_density_method 'not measured'
_exptl_crystal_description block
_exptl_crystal_F_000 576
_exptl_crystal_size_max 0.30
_exptl_crystal_size_mid 0.15
_exptl_crystal_size_min 0.15
_refine_diff_density_max 0.195
_refine_diff_density_min -0.270
_refine_diff_density_rms 0.047
_refine_ls_abs_structure_details 'Flack H D (1983), Acta Cryst. A39, 876-881'
_refine_ls_abs_structure_Flack 0.04(8)
_refine_ls_extinction_method none
_refine_ls_goodness_of_fit_ref 1.026
_refine_ls_hydrogen_treatment riding
_refine_ls_matrix_type full
_refine_ls_number_parameters 346
_refine_ls_number_reflns 4931
_refine_ls_number_restraints 1
_refine_ls_restrained_S_all 1.026
_refine_ls_R_factor_all 0.0660
_refine_ls_R_factor_gt 0.0484
_refine_ls_shift/su_max 0.000
_refine_ls_shift/su_mean 0.000
_refine_ls_structure_factor_coef Fsqd
_refine_ls_weighting_details 'calc w=1/[\s^2^(Fo^2^)+(0.0778P)^2^+0.0000P] where P=(Fo^2^+2Fc^2^)/3'
_refine_ls_weighting_scheme calc
_refine_ls_wR_factor_gt 0.1179
_refine_ls_wR_factor_ref 0.1326
_reflns_number_gt 4091
_reflns_number_total 4931
_reflns_threshold_expression >2sigma(I)
_cod_data_source_file jo061683psi20060813_115235.cif
_cod_depositor_comments
;
The following automatic conversions were performed:
'_symmetry_cell_setting' value 'Monoclinic' changed to 'monoclinic'
according to '/home/saulius/struct/CIF-dictionaries/cif_core.dic'
dictionary named 'cif_core.dic' version 2.4.1 from 2010-06-29.

Automatic conversion script
Id: cif_fix_enum 1527 2010-12-29 10:47:43Z saulius 
;
_cod_original_sg_symbol_H-M 'P 21'
_cod_database_code 4022063

loop_
_symmetry_equiv_pos_as_xyz
'x, y, z'
'-x, y+1/2, -z'

loop_
_atom_site_label
_atom_site_type_symbol
_atom_site_fract_x
_atom_site_fract_y
_atom_site_fract_z
_atom_site_U_iso_or_equiv
_atom_site_adp_type
_atom_site_occupancy
_atom_site_symmetry_multiplicity
_atom_site_calc_flag
_atom_site_refinement_flags
O1 O 0.1604(3) 0.1176(2) 0.80962(14) 0.0317(5) Uani 1 1 d .
O2 O 0.2123(3) 0.2217(2) 0.62641(13) 0.0327(6) Uani 1 1 d .
N1 N 0.3410(3) 0.2872(3) 0.79656(15) 0.0254(6) Uani 1 1 d .
N2 N 0.1203(3) 0.3259(3) 0.85513(17) 0.0317(7) Uani 1 1 d .
C1 C 0.2012(4) 0.2316(3) 0.81874(18) 0.0269(7) Uani 1 1 d .
C2 C 0.1817(5) 0.4561(3) 0.8376(2) 0.0334(8) Uani 1 1 d .
H2 H 0.1163 0.4889 0.7869 0.040 Uiso 1 1 calc R
C3 C 0.3565(4) 0.4251(3) 0.81919(18) 0.0271(7) Uani 1 1 d .
H3 H 0.3787 0.4769 0.7712 0.032 Uiso 1 1 calc R
C4 C -0.0487(4) 0.3063(4) 0.8673(2) 0.0414(9) Uani 1 1 d .
H4A H -0.0742 0.2131 0.8645 0.062 Uiso 1 1 calc R
H4B H -0.1206 0.3525 0.8252 0.062 Uiso 1 1 calc R
H4C H -0.0655 0.3401 0.9204 0.062 Uiso 1 1 calc R
C5 C 0.1687(5) 0.5540(4) 0.9037(3) 0.0486(10) Uani 1 1 d .
H5A H 0.0535 0.5667 0.9100 0.073 Uiso 1 1 calc R
H5B H 0.2157 0.6371 0.8895 0.073 Uiso 1 1 calc R
H5C H 0.2283 0.5219 0.9545 0.073 Uiso 1 1 calc R
C6 C 0.4916(4) 0.4493(3) 0.88777(19) 0.0265(7) Uani 1 1 d .
C7 C 0.5139(4) 0.3705(3) 0.9564(2) 0.0349(8) Uani 1 1 d .
H7 H 0.4456 0.2969 0.9601 0.042 Uiso 1 1 calc R
C8 C 0.6351(5) 0.3996(4) 1.0191(2) 0.0482(11) Uani 1 1 d .
H8 H 0.6491 0.3462 1.0658 0.058 Uiso 1 1 calc R
C9 C 0.7362(5) 0.5056(4) 1.0144(2) 0.0481(11) Uani 1 1 d .
H9 H 0.8202 0.5243 1.0574 0.058 Uiso 1 1 calc R
C10 C 0.7150(5) 0.5833(4) 0.9478(3) 0.0464(10) Uani 1 1 d .
H10 H 0.7833 0.6571 0.9450 0.056 Uiso 1 1 calc R
C11 C 0.5943(4) 0.5554(3) 0.8842(2) 0.0367(8) Uani 1 1 d .
H11 H 0.5817 0.6095 0.8377 0.044 Uiso 1 1 calc R
C12 C 0.4693(4) 0.2105(3) 0.77378(17) 0.0226(7) Uani 1 1 d .
C13 C 0.5347(4) 0.1102(3) 0.8246(2) 0.0269(7) Uani 1 1 d .
H13 H 0.4962 0.0964 0.8750 0.032 Uiso 1 1 calc R
C14 C 0.6551(4) 0.0311(3) 0.80153(19) 0.0278(7) Uani 1 1 d .
C15 C 0.7430(5) -0.0819(3) 0.8461(2) 0.0376(9) Uani 1 1 d .
H15A H 0.6662 -0.1378 0.8712 0.045 Uiso 1 1 calc R
H15B H 0.8300 -0.0511 0.8884 0.045 Uiso 1 1 calc R
C16 C 0.8156(5) -0.1550(4) 0.7785(2) 0.0474(10) Uani 1 1 d .
H16A H 0.9198 -0.1977 0.8000 0.057 Uiso 1 1 calc R
H16B H 0.7385 -0.2219 0.7536 0.057 Uiso 1 1 calc R
C17 C 0.8434(4) -0.0494(3) 0.7170(2) 0.0347(8) Uani 1 1 d .
H17A H 0.9541 -0.0114 0.7290 0.042 Uiso 1 1 calc R
H17B H 0.8289 -0.0847 0.6614 0.042 Uiso 1 1 calc R
C18 C 0.7124(4) 0.0511(3) 0.7277(2) 0.0277(7) Uani 1 1 d .
C19 C 0.6507(4) 0.1510(3) 0.67859(19) 0.0260(7) Uani 1 1 d .
H19 H 0.6926 0.1654 0.6291 0.031 Uiso 1 1 calc R
C20 C 0.5276(4) 0.2321(3) 0.69966(17) 0.0237(7) Uani 1 1 d .
C21 C 0.4570(4) 0.3388(3) 0.64472(18) 0.0256(7) Uani 1 1 d .
C22 C 0.2944(4) 0.3313(3) 0.61025(18) 0.0276(7) Uani 1 1 d .
C23 C 0.2219(4) 0.4326(3) 0.5604(2) 0.0330(8) Uani 1 1 d .
H23 H 0.1098 0.4280 0.5386 0.040 Uiso 1 1 calc R
C24 C 0.3141(5) 0.5369(3) 0.5439(2) 0.0359(8) Uani 1 1 d .
H24 H 0.2638 0.6050 0.5110 0.043 Uiso 1 1 calc R
C25 C 0.4807(4) 0.5470(3) 0.57373(19) 0.0298(8) Uani 1 1 d .
C26 C 0.5773(5) 0.6536(4) 0.5554(2) 0.0390(9) Uani 1 1 d .
H26 H 0.5293 0.7210 0.5213 0.047 Uiso 1 1 calc R
C27 C 0.7383(5) 0.6612(4) 0.5860(2) 0.0428(10) Uani 1 1 d .
H27 H 0.8026 0.7315 0.5711 0.051 Uiso 1 1 calc R
C28 C 0.8097(5) 0.5653(4) 0.6395(2) 0.0406(9) Uani 1 1 d .
H28 H 0.9210 0.5733 0.6623 0.049 Uiso 1 1 calc R
C29 C 0.7203(5) 0.4607(3) 0.6592(2) 0.0332(8) Uani 1 1 d .
H29 H 0.7706 0.3967 0.6954 0.040 Uiso 1 1 calc R
C30 C 0.5537(4) 0.4464(3) 0.62649(19) 0.0280(7) Uani 1 1 d .
C31 C 0.0425(4) 0.2157(4) 0.6002(3) 0.0478(10) Uani 1 1 d .
H31A H -0.0002 0.1318 0.6158 0.072 Uiso 1 1 calc R
H31B H 0.0226 0.2249 0.5414 0.072 Uiso 1 1 calc R
H31C H -0.0125 0.2864 0.6253 0.072 Uiso 1 1 calc R
C32 C 0.3053(5) 0.9130(4) 0.6736(2) 0.0436(9) Uani 1 1 d .
H32A H 0.4214 0.9336 0.6705 0.052 Uiso 1 1 calc R
H32B H 0.2567 0.9878 0.6992 0.052 Uiso 1 1 calc R
Cl1 Cl 0.2940(2) 0.77504(12) 0.73309(8) 0.0853(5) Uani 1 1 d .
Cl2 Cl 0.20219(17) 0.89087(11) 0.57534(7) 0.0719(4) Uani 1 1 d .

loop_
_atom_site_aniso_label
_atom_site_aniso_U_11
_atom_site_aniso_U_22
_atom_site_aniso_U_33
_atom_site_aniso_U_23
_atom_site_aniso_U_13
_atom_site_aniso_U_12
O1 0.0322(14) 0.0308(12) 0.0325(13) -0.0032(10) 0.0057(10) -0.0036(11)
O2 0.0270(13) 0.0330(13) 0.0369(13) 0.0054(10) 0.0003(10) -0.0020(10)
N1 0.0270(16) 0.0239(13) 0.0264(14) -0.0007(11) 0.0077(12) 0.0001(12)
N2 0.0234(14) 0.0327(15) 0.0404(17) -0.0035(13) 0.0091(13) 0.0019(13)
C1 0.0232(18) 0.0331(19) 0.0231(16) 0.0041(14) -0.0012(14) 0.0035(15)
C2 0.032(2) 0.0299(18) 0.0382(19) 0.0045(15) 0.0050(16) 0.0059(15)
C3 0.0316(19) 0.0259(17) 0.0241(16) 0.0045(13) 0.0055(14) 0.0014(14)
C4 0.032(2) 0.046(2) 0.048(2) -0.0084(18) 0.0135(17) -0.0015(17)
C5 0.041(2) 0.041(2) 0.067(3) -0.011(2) 0.018(2) 0.0049(19)
C6 0.0279(18) 0.0258(16) 0.0268(16) -0.0053(13) 0.0072(14) 0.0068(14)
C7 0.039(2) 0.0339(19) 0.0325(18) -0.0032(15) 0.0068(16) 0.0072(16)
C8 0.058(3) 0.057(3) 0.0285(19) -0.0065(18) 0.0024(18) 0.021(2)
C9 0.035(2) 0.056(3) 0.049(2) -0.027(2) -0.0097(19) 0.016(2)
C10 0.034(2) 0.039(2) 0.066(3) -0.022(2) 0.007(2) 0.0044(17)
C11 0.034(2) 0.0280(18) 0.049(2) -0.0059(16) 0.0095(17) 0.0011(16)
C12 0.0208(17) 0.0225(15) 0.0243(16) -0.0023(13) 0.0026(13) -0.0040(13)
C13 0.0294(19) 0.0260(16) 0.0263(17) -0.0017(13) 0.0070(14) -0.0037(15)
C14 0.0294(19) 0.0244(16) 0.0292(17) 0.0018(14) 0.0019(15) -0.0012(15)
C15 0.040(2) 0.0320(19) 0.041(2) 0.0071(16) 0.0068(17) 0.0074(16)
C16 0.050(2) 0.036(2) 0.058(3) 0.0081(18) 0.018(2) 0.0130(19)
C17 0.0236(18) 0.0333(19) 0.047(2) -0.0037(16) 0.0064(16) 0.0055(15)
C18 0.0219(17) 0.0261(17) 0.0343(17) -0.0053(14) 0.0012(15) -0.0023(14)
C19 0.0236(18) 0.0277(17) 0.0276(16) -0.0015(14) 0.0067(13) -0.0023(14)
C20 0.0240(17) 0.0257(16) 0.0204(15) -0.0021(13) -0.0002(13) -0.0051(14)
C21 0.0308(18) 0.0276(16) 0.0192(15) -0.0013(13) 0.0066(13) 0.0028(15)
C22 0.0282(18) 0.0300(17) 0.0252(17) -0.0013(14) 0.0059(14) 0.0026(15)
C23 0.0293(19) 0.041(2) 0.0271(17) 0.0011(15) -0.0017(15) 0.0056(16)
C24 0.046(2) 0.0336(19) 0.0288(17) 0.0089(15) 0.0067(16) 0.0102(17)
C25 0.038(2) 0.0271(17) 0.0247(16) 0.0041(14) 0.0064(15) 0.0030(15)
C26 0.054(3) 0.0315(19) 0.0331(19) 0.0068(15) 0.0114(17) 0.0000(18)
C27 0.058(3) 0.032(2) 0.041(2) 0.0066(17) 0.0185(19) -0.0087(19)
C28 0.040(2) 0.042(2) 0.039(2) -0.0021(17) 0.0038(17) -0.0148(19)
C29 0.038(2) 0.0298(18) 0.0317(18) 0.0008(14) 0.0043(16) -0.0013(16)
C30 0.0318(19) 0.0298(17) 0.0237(16) -0.0005(13) 0.0087(14) 0.0021(15)
C31 0.022(2) 0.047(2) 0.073(3) 0.016(2) 0.0028(19) -0.0012(17)
C32 0.041(2) 0.041(2) 0.045(2) 0.0005(18) -0.0062(18) -0.0085(18)
Cl1 0.1304(14) 0.0523(7) 0.0763(9) 0.0210(6) 0.0257(8) 0.0110(8)
Cl2 0.0869(9) 0.0601(7) 0.0580(7) -0.0185(6) -0.0292(6) 0.0204(6)

loop_
_atom_type_symbol
_atom_type_description
_atom_type_scat_dispersion_real
_atom_type_scat_dispersion_imag
_atom_type_scat_source
C C 0.0033 0.0016 'International Tables Vol C Tables 4.2.6.8 and 6.1.1.4'
H H 0.0000 0.0000 'International Tables Vol C Tables 4.2.6.8 and 6.1.1.4'
N N 0.0061 0.0033 'International Tables Vol C Tables 4.2.6.8 and 6.1.1.4'
O O 0.0106 0.0060 'International Tables Vol C Tables 4.2.6.8 and 6.1.1.4'
Cl Cl 0.1484 0.1585 'International Tables Vol C Tables 4.2.6.8 and 6.1.1.4'

loop_
_geom_angle_atom_site_label_1
_geom_angle_atom_site_label_2
_geom_angle_atom_site_label_3
_geom_angle
C22 O2 C31 118.3(3)
C1 N1 C12 121.7(3)
C1 N1 C3 112.1(3)
C12 N1 C3 124.4(3)
C1 N2 C4 120.1(3)
C1 N2 C2 110.7(3)
C4 N2 C2 121.1(3)
O1 C1 N2 126.3(3)
O1 C1 N1 126.0(3)
N2 C1 N1 107.7(3)
N2 C2 C5 113.5(3)
N2 C2 C3 102.0(3)
C5 C2 C3 116.3(3)
N2 C2 H2 108.2
C5 C2 H2 108.2
C3 C2 H2 108.2
N1 C3 C6 112.6(3)
N1 C3 C2 101.4(3)
C6 C3 C2 115.4(3)
N1 C3 H3 109.0
C6 C3 H3 109.0
C2 C3 H3 109.0
N2 C4 H4A 109.5
N2 C4 H4B 109.5
H4A C4 H4B 109.5
N2 C4 H4C 109.5
H4A C4 H4C 109.5
H4B C4 H4C 109.5
C2 C5 H5A 109.5
C2 C5 H5B 109.5
H5A C5 H5B 109.5
C2 C5 H5C 109.5
H5A C5 H5C 109.5
H5B C5 H5C 109.5
C11 C6 C7 118.5(3)
C11 C6 C3 119.4(3)
C7 C6 C3 122.1(3)
C8 C7 C6 120.0(4)
C8 C7 H7 120.0
C6 C7 H7 120.0
C9 C8 C7 120.7(4)
C9 C8 H8 119.7
C7 C8 H8 119.7
C10 C9 C8 119.7(4)
C10 C9 H9 120.1
C8 C9 H9 120.1
C9 C10 C11 120.4(4)
C9 C10 H10 119.8
C11 C10 H10 119.8
C6 C11 C10 120.7(4)
C6 C11 H11 119.7
C10 C11 H11 119.7
C13 C12 C20 120.1(3)
C13 C12 N1 119.3(3)
C20 C12 N1 120.5(3)
C14 C13 C12 119.9(3)
C14 C13 H13 120.0
C12 C13 H13 120.0
C13 C14 C18 120.3(3)
C13 C14 C15 129.1(3)
C18 C14 C15 110.6(3)
C14 C15 C16 102.7(3)
C14 C15 H15A 111.2
C16 C15 H15A 111.2
C14 C15 H15B 111.2
C16 C15 H15B 111.2
H15A C15 H15B 109.1
C17 C16 C15 104.8(3)
C17 C16 H16A 110.8
C15 C16 H16A 110.8
C17 C16 H16B 110.8
C15 C16 H16B 110.8
H16A C16 H16B 108.9
C18 C17 C16 103.1(3)
C18 C17 H17A 111.1
C16 C17 H17A 111.1
C18 C17 H17B 111.1
C16 C17 H17B 111.1
H17A C17 H17B 109.1
C19 C18 C14 119.8(3)
C19 C18 C17 130.6(3)
C14 C18 C17 109.6(3)
C18 C19 C20 121.4(3)
C18 C19 H19 119.3
C20 C19 H19 119.3
C19 C20 C12 118.4(3)
C19 C20 C21 121.3(3)
C12 C20 C21 120.3(3)
C22 C21 C30 119.6(3)
C22 C21 C20 119.2(3)
C30 C21 C20 121.2(3)
O2 C22 C21 116.3(3)
O2 C22 C23 122.9(3)
C21 C22 C23 120.8(3)
C24 C23 C22 119.6(3)
C24 C23 H23 120.2
C22 C23 H23 120.2
C23 C24 C25 122.2(3)
C23 C24 H24 118.9
C25 C24 H24 118.9
C24 C25 C26 122.4(3)
C24 C25 C30 118.4(3)
C26 C25 C30 119.2(3)
C27 C26 C25 121.0(3)
C27 C26 H26 119.5
C25 C26 H26 119.5
C26 C27 C28 120.3(4)
C26 C27 H27 119.9
C28 C27 H27 119.9
C29 C28 C27 120.6(4)
C29 C28 H28 119.7
C27 C28 H28 119.7
C28 C29 C30 121.0(3)
C28 C29 H29 119.5
C30 C29 H29 119.5
C29 C30 C21 122.8(3)
C29 C30 C25 117.9(3)
C21 C30 C25 119.3(3)
O2 C31 H31A 109.5
O2 C31 H31B 109.5
H31A C31 H31B 109.5
O2 C31 H31C 109.5
H31A C31 H31C 109.5
H31B C31 H31C 109.5
Cl1 C32 Cl2 111.8(2)
Cl1 C32 H32A 109.2
Cl2 C32 H32A 109.2
Cl1 C32 H32B 109.2
Cl2 C32 H32B 109.2
H32A C32 H32B 107.9

loop_
_geom_bond_atom_site_label_1
_geom_bond_atom_site_label_2
_geom_bond_distance
O1 C1 1.223(4)
O2 C22 1.361(4)
O2 C31 1.413(4)
N1 C1 1.382(4)
N1 C12 1.413(4)
N1 C3 1.468(4)
N2 C1 1.366(4)
N2 C4 1.452(4)
N2 C2 1.474(4)
C2 C5 1.509(5)
C2 C3 1.550(5)
C2 H2 1.0000
C3 C6 1.509(4)
C3 H3 1.0000
C4 H4A 0.9800
C4 H4B 0.9800
C4 H4C 0.9800
C5 H5A 0.9800
C5 H5B 0.9800
C5 H5C 0.9800
C6 C11 1.387(5)
C6 C7 1.396(5)
C7 C8 1.381(5)
C7 H7 0.9500
C8 C9 1.381(6)
C8 H8 0.9500
C9 C10 1.361(6)
C9 H9 0.9500
C10 C11 1.387(6)
C10 H10 0.9500
C11 H11 0.9500
C12 C13 1.398(4)
C12 C20 1.406(4)
C13 C14 1.379(5)
C13 H13 0.9500
C14 C18 1.395(5)
C14 C15 1.512(5)
C15 C16 1.544(5)
C15 H15A 0.9900
C15 H15B 0.9900
C16 C17 1.534(5)
C16 H16A 0.9900
C16 H16B 0.9900
C17 C18 1.523(5)
C17 H17A 0.9900
C17 H17B 0.9900
C18 C19 1.369(4)
C19 C20 1.396(4)
C19 H19 0.9500
C20 C21 1.498(4)
C21 C22 1.391(4)
C21 C30 1.420(4)
C22 C23 1.414(5)
C23 C24 1.365(5)
C23 H23 0.9500
C24 C25 1.403(5)
C24 H24 0.9500
C25 C26 1.412(5)
C25 C30 1.438(4)
C26 C27 1.361(6)
C26 H26 0.9500
C27 C28 1.406(5)
C27 H27 0.9500
C28 C29 1.370(5)
C28 H28 0.9500
C29 C30 1.419(5)
C29 H29 0.9500
C31 H31A 0.9800
C31 H31B 0.9800
C31 H31C 0.9800
C32 Cl1 1.741(4)
C32 Cl2 1.761(4)
C32 H32A 0.9900
C32 H32B 0.9900

loop_
_geom_torsion_atom_site_label_1
_geom_torsion_atom_site_label_2
_geom_torsion_atom_site_label_3
_geom_torsion_atom_site_label_4
_geom_torsion
C4 N2 C1 O1 -17.1(5)
C2 N2 C1 O1 -166.1(3)
C4 N2 C1 N1 165.0(3)
C2 N2 C1 N1 16.0(3)
C12 N1 C1 O1 -12.1(5)
C3 N1 C1 O1 -177.6(3)
C12 N1 C1 N2 165.8(3)
C3 N1 C1 N2 0.3(3)
C1 N2 C2 C5 -150.4(3)
C4 N2 C2 C5 61.0(4)
C1 N2 C2 C3 -24.5(3)
C4 N2 C2 C3 -173.2(3)
C1 N1 C3 C6 109.0(3)
C12 N1 C3 C6 -56.0(4)
C1 N1 C3 C2 -15.0(3)
C12 N1 C3 C2 -180.0(3)
N2 C2 C3 N1 22.4(3)
C5 C2 C3 N1 146.4(3)
N2 C2 C3 C6 -99.7(3)
C5 C2 C3 C6 24.4(4)
N1 C3 C6 C11 137.3(3)
C2 C3 C6 C11 -106.8(3)
N1 C3 C6 C7 -44.8(4)
C2 C3 C6 C7 71.0(4)
C11 C6 C7 C8 0.5(5)
C3 C6 C7 C8 -177.4(3)
C6 C7 C8 C9 -0.5(5)
C7 C8 C9 C10 0.8(6)
C8 C9 C10 C11 -1.1(6)
C7 C6 C11 C10 -0.7(5)
C3 C6 C11 C10 177.2(3)
C9 C10 C11 C6 1.0(5)
C1 N1 C12 C13 -52.0(4)
C3 N1 C12 C13 111.7(3)
C1 N1 C12 C20 126.1(3)
C3 N1 C12 C20 -70.2(4)
C20 C12 C13 C14 -0.9(5)
N1 C12 C13 C14 177.3(3)
C12 C13 C14 C18 0.2(5)
C12 C13 C14 C15 179.9(3)
C13 C14 C15 C16 161.6(4)
C18 C14 C15 C16 -18.7(4)
C14 C15 C16 C17 29.0(4)
C15 C16 C17 C18 -28.7(4)
C13 C14 C18 C19 1.1(5)
C15 C14 C18 C19 -178.6(3)
C13 C14 C18 C17 -179.7(3)
C15 C14 C18 C17 0.6(4)
C16 C17 C18 C19 -163.0(3)
C16 C17 C18 C14 17.9(4)
C14 C18 C19 C20 -1.7(5)
C17 C18 C19 C20 179.2(3)
C18 C19 C20 C12 1.1(4)
C18 C19 C20 C21 -178.2(3)
C13 C12 C20 C19 0.2(4)
N1 C12 C20 C19 -177.8(3)
C13 C12 C20 C21 179.5(3)
N1 C12 C20 C21 1.4(4)
C19 C20 C21 C22 114.1(4)
C12 C20 C21 C22 -65.2(4)
C19 C20 C21 C30 -65.1(4)
C12 C20 C21 C30 115.7(3)
C31 O2 C22 C21 173.2(3)
C31 O2 C22 C23 -7.7(5)
C30 C21 C22 O2 176.0(3)
C20 C21 C22 O2 -3.2(4)
C30 C21 C22 C23 -3.2(5)
C20 C21 C22 C23 177.7(3)
O2 C22 C23 C24 -176.9(3)
C21 C22 C23 C24 2.1(5)
C22 C23 C24 C25 1.0(5)
C23 C24 C25 C26 178.7(3)
C23 C24 C25 C30 -2.9(5)
C24 C25 C26 C27 179.4(3)
C30 C25 C26 C27 0.9(5)
C25 C26 C27 C28 -2.9(6)
C26 C27 C28 C29 2.5(6)
C27 C28 C29 C30 -0.2(5)
C28 C29 C30 C21 179.4(3)
C28 C29 C30 C25 -1.6(5)
C22 C21 C30 C29 -179.9(3)
C20 C21 C30 C29 -0.8(5)
C22 C21 C30 C25 1.2(4)
C20 C21 C30 C25 -179.7(3)
C24 C25 C30 C29 -177.2(3)
C26 C25 C30 C29 1.3(4)
C24 C25 C30 C21 1.8(4)
C26 C25 C30 C21 -179.7(3)

loop_
_cod_related_entry_id
_cod_related_entry_database
_cod_related_entry_code
1 ChemSpider 21194234
